data_1000117
loop_
_publ_author_name
'Berger, R'
'Oennerud, P'
'Laligant, Y'
'Le Bail, A'

_publ_section_title
;
The structure of Li3 Cu2 O4, a compound with formal mixed valence
;
_journal_coden_ASTM JALCEU
_journal_name_full 'Journal of Alloys Compd.'
_journal_page_first 295
_journal_page_last 299
_journal_paper_doi 10.1016/0925-8388(93)90415-J
_journal_volume 190
_journal_year 1993
_chemical_formula_structural 'Li3 (Cu2 O4)'
_chemical_formula_sum 'Cu2 Li3 O4'
_chemical_name_systematic 'Trilithium tetraoxodicuprate'
_space_group_IT_number 12
_symmetry_cell_setting monoclinic
_symmetry_Int_Tables_number 12
_symmetry_space_group_name_Hall '-C 2y'
_symmetry_space_group_name_H-M 'C 1 2/m 1'
_cell_angle_alpha 90
_cell_angle_beta 119.10(2)
_cell_angle_gamma 90
_cell_formula_units_Z 2
_cell_length_a 9.946(5)
_cell_length_b 2.778(2)
_cell_length_c 7.260(5)
_cell_volume 175.3
_refine_ls_R_factor_all 0.076
_cod_database_code 1000117

loop_
_symmetry_equiv_pos_as_xyz
x,y,z
x,-y,z
-x,-y,-z
-x,y,-z
1/2+x,1/2+y,z
1/2+x,1/2-y,z
1/2-x,1/2-y,-z
1/2-x,1/2+y,-z

loop_
_atom_site_label
_atom_site_type_symbol
_atom_site_symmetry_multiplicity
_atom_site_Wyckoff_symbol
_atom_site_fract_x
_atom_site_fract_y
_atom_site_fract_z
_atom_site_occupancy
_atom_site_attached_hydrogens
_atom_site_calc_flag
Li1 Li1+ 2 c 0. 0. 0.5 1. 0 d
Li2 Li1+ 4 i 0.362(2) 0. 0.132(2) 1. 0 d
Cu1 Cu2+ 4 i 0.1609(1) 0. 0.2729(3) 1. 0 d
O1 O2- 4 i 0.5671(6) 0. 0.3442(8) 1. 0 d
O2 O2- 4 i 0.2564(5) 0. 0.8211(8) 1. 0 d

loop_
_atom_type_symbol
_atom_type_oxidation_number
Li1+ 1.000
Cu2+ 2.500
O2- -2.000
